data_4115118
loop_
_publ_author_name
'Daniel B. Werz'
'Rolf Gleiter'
'Frank Rominger'

_publ_contact_author_address
;
        Organisch-Chemisches Institut
        Universit\"at Heidelberg
        Im Neuenheimer Feld 270
        D-69120 Heidelberg
        Germany
;
_publ_contact_author_email rolf.gleiter@urz.uni-heidelberg.de
_publ_contact_author_fax '049 6221 54- 4205'
_publ_contact_author_name 'Gleiter, Rolf'
_publ_contact_author_phone '049 6221 54- 8400'
_publ_section_title
;
 Nanotube Formation Favored by Chalcogen-Chalcogen Interactions
;
_journal_name_full 'Journal of the American Chemical Society'
_journal_page_first 10638
_journal_page_last 10639
_journal_paper_doi 10.1021/ja027146d
_journal_volume 124
_journal_year 2002
_chemical_formula_sum 'C18 H24 S6'
_chemical_formula_weight 432.73
_chemical_name_systematic
;
 ?
;
_space_group_IT_number 161
_symmetry_cell_setting rhombohedral
_symmetry_space_group_name_Hall 'R 3 -2"c'
_symmetry_space_group_name_H-M 'R 3 c :H'
_atom_sites_solution_hydrogens geom
_atom_sites_solution_primary direct
_atom_sites_solution_secondary difmap
_audit_creation_method SHELXL-97
_cell_angle_alpha 90.00
_cell_angle_beta 90.00
_cell_angle_gamma 120.00
_cell_formula_units_Z 6
_cell_length_a 20.5590(2)
_cell_length_b 20.5590(2)
_cell_length_c 9.9385(2)
_cell_measurement_temperature 200(2)
_cell_volume 3637.94(9)
_computing_cell_refinement 'Bruker SMART'
_computing_data_collection 'Bruker SMART'
_computing_data_reduction 'Bruker SHELXTL'
_computing_molecular_graphics 'Bruker SHELXTL'
_computing_publication_material 'Bruker SHELXTL'
_computing_structure_refinement 'SHELXL-97 (Sheldrick, 1997)'
_computing_structure_solution 'SHELXS-97 (Sheldrick, 1990)'
_diffrn_ambient_temperature 200(2)
_diffrn_measured_fraction_theta_full 1.000
_diffrn_measured_fraction_theta_max 1.000
_diffrn_measurement_device_type 'CCD area detector'
_diffrn_measurement_method 'phi and omega scans'
_diffrn_radiation_monochromator graphite
_diffrn_radiation_source 'fine-focus sealed tube'
_diffrn_radiation_type MoK\a
_diffrn_radiation_wavelength 0.71073
_diffrn_reflns_av_R_equivalents 0.0309
_diffrn_reflns_av_sigmaI/netI 0.0184
_diffrn_reflns_limit_h_max 26
_diffrn_reflns_limit_h_min -26
_diffrn_reflns_limit_k_max 26
_diffrn_reflns_limit_k_min -26
_diffrn_reflns_limit_l_max 12
_diffrn_reflns_limit_l_min -12
_diffrn_reflns_number 11950
_diffrn_reflns_theta_full 27.44
_diffrn_reflns_theta_max 27.44
_diffrn_reflns_theta_min 1.98
_exptl_absorpt_coefficient_mu 0.563
_exptl_absorpt_correction_T_max .81
_exptl_absorpt_correction_T_min .97
_exptl_absorpt_correction_type multi-scan
_exptl_absorpt_process_details 'Blessing, Acta Cryst. (1995) A51 33-38.'
_exptl_crystal_colour colorless
_exptl_crystal_density_diffrn 1.185
_exptl_crystal_description polyhedron
_exptl_crystal_F_000 1368
_exptl_crystal_size_max .30
_exptl_crystal_size_mid .23
_exptl_crystal_size_min .06
_refine_diff_density_max 0.485
_refine_diff_density_min -0.149
_refine_diff_density_rms 0.063
_refine_ls_abs_structure_details 'Flack H D (1983), Acta Cryst. A39, 876-881'
_refine_ls_abs_structure_Flack 0.04(11)
_refine_ls_extinction_method none
_refine_ls_goodness_of_fit_ref 1.219
_refine_ls_hydrogen_treatment constr
_refine_ls_matrix_type full
_refine_ls_number_parameters 82
_refine_ls_number_reflns 1845
_refine_ls_number_restraints 1
_refine_ls_restrained_S_all 1.218
_refine_ls_R_factor_all 0.0315
_refine_ls_R_factor_gt 0.0280
_refine_ls_shift/su_max 0.174
_refine_ls_shift/su_mean 0.010
_refine_ls_structure_factor_coef Fsqd
_refine_ls_weighting_details 'calc w=1/[\s^2^(Fo^2^)+(0.0496P)^2^+1.4366P] where P=(Fo^2^+2Fc^2^)/3'
_refine_ls_weighting_scheme calc
_refine_ls_wR_factor_gt 0.0838
_refine_ls_wR_factor_ref 0.0865
_reflns_number_gt 1732
_reflns_number_total 1845
_reflns_threshold_expression >2sigma(I)
_cod_data_source_file ja027146d_s2_2.cif
_cod_data_source_block dwe7_(in_paper_1)
_cod_original_sg_symbol_H-M 'R 3 c'
_cod_database_code 4115118

loop_
_symmetry_equiv_pos_as_xyz
'x, y, z'
'-y, x-y, z'
'-x+y, -x, z'
'-y, -x, z+1/2'
'-x+y, y, z+1/2'
'x, x-y, z+1/2'
'x+2/3, y+1/3, z+1/3'
'-y+2/3, x-y+1/3, z+1/3'
'-x+y+2/3, -x+1/3, z+1/3'
'-y+2/3, -x+1/3, z+5/6'
'-x+y+2/3, y+1/3, z+5/6'
'x+2/3, x-y+1/3, z+5/6'
'x+1/3, y+2/3, z+2/3'
'-y+1/3, x-y+2/3, z+2/3'
'-x+y+1/3, -x+2/3, z+2/3'
'-y+1/3, -x+2/3, z+7/6'
'-x+y+1/3, y+2/3, z+7/6'
'x+1/3, x-y+2/3, z+7/6'

loop_
_atom_site_label
_atom_site_type_symbol
_atom_site_fract_x
_atom_site_fract_y
_atom_site_fract_z
_atom_site_U_iso_or_equiv
_atom_site_adp_type
_atom_site_occupancy
_atom_site_symmetry_multiplicity
_atom_site_calc_flag
_atom_site_refinement_flags
S1 S -0.58244(3) -0.47841(3) -0.13186(5) 0.03712(16) Uani 1 1 d .
S2 S -0.39801(3) -0.29354(3) 0.12291(6) 0.03613(16) Uani 1 1 d .
C1 C -0.45308(15) -0.12452(14) 0.0999(2) 0.0374(5) Uani 1 1 d .
H1A H -0.5053 -0.1502 0.1340 0.045 Uiso 1 1 calc R
H1B H -0.4196 -0.0963 0.1757 0.045 Uiso 1 1 calc R
C2 C -0.43414(13) -0.18381(13) 0.0525(2) 0.0335(5) Uani 1 1 d .
H2A H -0.4716 -0.2166 -0.0151 0.040 Uiso 1 1 calc R
H2B H -0.3842 -0.1587 0.0089 0.040 Uiso 1 1 calc R
C3 C -0.43371(13) -0.23127(13) 0.1684(2) 0.0343(5) Uani 1 1 d .
H3A H -0.4856 -0.2619 0.2030 0.041 Uiso 1 1 calc R
H3B H -0.4024 -0.1977 0.2419 0.041 Uiso 1 1 calc R
C4 C -0.46834(13) -0.35948(13) 0.0293(2) 0.0348(5) Uani 1 1 d .
C5 C -0.51634(14) -0.40953(13) -0.0367(2) 0.0350(5) Uani 1 1 d .
C6 C -0.62363(14) -0.55468(13) -0.0096(3) 0.0372(5) Uani 1 1 d .
H6A H -0.6552 -0.6023 -0.0585 0.045 Uiso 1 1 calc R
H6B H -0.5825 -0.5586 0.0343 0.045 Uiso 1 1 calc R
C10 C -0.6667 -0.3333 0.188(8) 0.21(2) Uani 1 3 d S
C11 C -0.6667 -0.3333 0.322(12) 0.33(5) Uani 1 3 d S
C12 C -0.6667 -0.3333 0.042(9) 0.255(19) Uani 1 3 d S

loop_
_atom_site_aniso_label
_atom_site_aniso_U_11
_atom_site_aniso_U_22
_atom_site_aniso_U_33
_atom_site_aniso_U_23
_atom_site_aniso_U_13
_atom_site_aniso_U_12
S1 0.0420(3) 0.0366(3) 0.0281(2) 0.0004(2) -0.0008(2) 0.0162(3)
S2 0.0304(3) 0.0338(3) 0.0418(3) 0.0011(2) 0.0001(2) 0.0142(2)
C1 0.0444(13) 0.0405(13) 0.0297(12) -0.0056(9) -0.0055(10) 0.0231(11)
C2 0.0375(12) 0.0346(11) 0.0269(11) -0.0010(9) 0.0001(9) 0.0169(10)
C3 0.0391(12) 0.0336(11) 0.0286(10) -0.0003(9) 0.0027(8) 0.0170(10)
C4 0.0391(12) 0.0322(11) 0.0311(11) 0.0049(9) 0.0069(10) 0.0164(10)
C5 0.0388(12) 0.0350(12) 0.0326(12) 0.0009(9) 0.0030(9) 0.0195(10)
C6 0.0387(13) 0.0352(12) 0.0404(12) 0.0053(10) 0.0043(9) 0.0205(10)
C10 0.112(9) 0.112(9) 0.40(6) 0.000 0.000 0.056(4)
C11 0.138(13) 0.138(13) 0.70(14) 0.000 0.000 0.069(6)
C12 0.170(14) 0.170(14) 0.42(6) 0.000 0.000 0.085(7)

loop_
_atom_type_symbol
_atom_type_description
_atom_type_scat_dispersion_real
_atom_type_scat_dispersion_imag
_atom_type_scat_source
C C 0.0033 0.0016 'International Tables Vol C Tables 4.2.6.8 and 6.1.1.4'
H H 0.0000 0.0000 'International Tables Vol C Tables 4.2.6.8 and 6.1.1.4'
S S 0.1246 0.1234 'International Tables Vol C Tables 4.2.6.8 and 6.1.1.4'

loop_
_geom_angle_atom_site_label_1
_geom_angle_atom_site_label_2
_geom_angle_atom_site_label_3
_geom_angle
_geom_angle_site_symmetry_1
C5 S1 C6 100.48(12) .
C4 S2 C3 102.55(12) .
C6 C1 C2 113.9(2) 2_455
C3 C2 C1 111.51(18) .
C2 C3 S2 113.51(16) .
C5 C4 S2 175.6(2) .
C4 C5 S1 178.8(2) .
C1 C6 S1 115.56(17) 3_445
C11 C10 C12 180.000(18) .

loop_
_geom_bond_atom_site_label_1
_geom_bond_atom_site_label_2
_geom_bond_distance
_geom_bond_site_symmetry_2
S1 C5 1.680(2) .
S1 C6 1.824(3) .
S2 C4 1.683(3) .
S2 C3 1.822(2) .
C1 C6 1.527(4) 2_455
C1 C2 1.528(3) .
C2 C3 1.512(3) .
C4 C5 1.203(3) .
C6 C1 1.527(4) 3_445
C10 C11 1.33(8) .
C10 C12 1.46(5) .
